data_7226602
loop_
_publ_author_name
'Mishra, Pawan K.'
'Verma, Akhilesh K.'

_publ_section_title
;
 Metal-free regioselective tandem synthesis of diversely substituted
 benzimidazo-fused polyheterocycles in aqueous medium
;
_journal_issue 23
_journal_name_full 'Green Chem.'
_journal_page_first 6367
_journal_paper_doi 10.1039/C6GC02330D
_journal_volume 18
_journal_year 2016
_chemical_formula_moiety 'C27  H22  N2  O'
_chemical_formula_sum 'C27 H22 N2 O'
_chemical_formula_weight 390.46
_space_group_IT_number 15
_symmetry_cell_setting monoclinic
_symmetry_Int_Tables_number 15
_symmetry_space_group_name_Hall '-C 2yc'
_symmetry_space_group_name_H-M 'C 1 2/c 1'
_atom_sites_solution_hydrogens geom
_audit_conform_dict_location ftp://ftp.iucr.org/pub/cif_core.dic
_audit_conform_dict_name cif_core.dic
_audit_conform_dict_version 2.4.3
_audit_creation_date 2016-07-31T23:18:15-00:00
_audit_creation_method 'WinGX routine CIF_UPDATE'
_audit_update_record
;
2016-08-08 deposited with the CCDC.
2016-09-21 downloaded from the CCDC.
;
_cell_angle_alpha 90
_cell_angle_beta 106.281(7)
_cell_angle_gamma 90
_cell_formula_units_Z 8
_cell_length_a 18.7062(12)
_cell_length_b 8.1149(5)
_cell_length_c 28.815(2)
_cell_measurement_reflns_used 24
_cell_measurement_temperature 296(2)
_cell_measurement_theta_max 29.351
_cell_measurement_theta_min 3.032
_cell_measurement_wavelength 0.71073
_cell_volume 4198.7(5)
_computing_molecular_graphics 'Ortep for Windows (Farrugia, 2012)'
_computing_publication_material 'WinGX publication routines (Farrugia, 2012)'
_computing_structure_refinement 'SHELXL-2014/7 (Sheldrick, 2014)'
_computing_structure_solution 'SHELXS-97 (Sheldrick 2008)'
_diffrn_ambient_temperature 296(2)
_diffrn_measured_fraction_theta_full 0.998
_diffrn_measured_fraction_theta_max 0.853
_diffrn_measurement_device_type 'OXFORD DIFFRACTION KM4 XCALIBUR2'
_diffrn_radiation_probe x-ray
_diffrn_radiation_type MoK\a
_diffrn_radiation_wavelength 0.71073
_diffrn_reflns_av_R_equivalents 0.0327
_diffrn_reflns_av_unetI/netI 0.0564
_diffrn_reflns_Laue_measured_fraction_full 0.998
_diffrn_reflns_Laue_measured_fraction_max 0.853
_diffrn_reflns_limit_h_max 25
_diffrn_reflns_limit_h_min -25
_diffrn_reflns_limit_k_max 8
_diffrn_reflns_limit_k_min -11
_diffrn_reflns_limit_l_max 37
_diffrn_reflns_limit_l_min -35
_diffrn_reflns_number 11112
_diffrn_reflns_point_group_measured_fraction_full 0.998
_diffrn_reflns_point_group_measured_fraction_max 0.853
_diffrn_reflns_theta_full 25.242
_diffrn_reflns_theta_max 29.351
_diffrn_reflns_theta_min 3.032
_diffrn_standards_number 0
_exptl_absorpt_coefficient_mu 0.075
_exptl_absorpt_correction_type none
_exptl_crystal_colour colorless
_exptl_crystal_density_diffrn 1.235
_exptl_crystal_density_method 'not measured'
_exptl_crystal_description NEEDLE
_exptl_crystal_F_000 1648
_exptl_crystal_size_max 0.05
_exptl_crystal_size_mid 0.04
_exptl_crystal_size_min 0.02
_refine_diff_density_max 0.17
_refine_diff_density_min -0.196
_refine_diff_density_rms 0.039
_refine_ls_extinction_method none
_refine_ls_goodness_of_fit_ref 1.06
_refine_ls_hydrogen_treatment constr
_refine_ls_matrix_type full
_refine_ls_number_constraints 0
_refine_ls_number_parameters 274
_refine_ls_number_reflns 4918
_refine_ls_number_restraints 0
_refine_ls_restrained_S_all 1.06
_refine_ls_R_factor_all 0.1113
_refine_ls_R_factor_gt 0.0634
_refine_ls_shift/su_max 0
_refine_ls_shift/su_mean 0
_refine_ls_structure_factor_coef Fsqd
_refine_ls_weighting_details 'w=1/[\s^2^(Fo^2^)+(0.0514P)^2^+0.9378P] where P=(Fo^2^+2Fc^2^)/3'
_refine_ls_weighting_scheme calc
_refine_ls_wR_factor_gt 0.1215
_refine_ls_wR_factor_ref 0.1453
_reflns_Friedel_coverage 0
_reflns_number_gt 3090
_reflns_number_total 4918
_reflns_threshold_expression 'I > 2\s(I)'
_cod_data_source_file c6gc02330d2.cif
_cod_data_source_block PM4c
_cod_depositor_comments 'Adding full bibliography for 7226602.cif.'
_cod_original_sg_symbol_H-M 'C 2/c'
_cod_database_code 7226602

loop_
_symmetry_equiv_pos_as_xyz
'x, y, z'
'-x, y, -z+1/2'
'x+1/2, y+1/2, z'
'-x+1/2, y+1/2, -z+1/2'
'-x, -y, -z'
'x, -y, z-1/2'
'-x+1/2, -y+1/2, -z'
'x+1/2, -y+1/2, z-1/2'

loop_
_atom_site_label
_atom_site_type_symbol
_atom_site_fract_x
_atom_site_fract_y
_atom_site_fract_z
_atom_site_U_iso_or_equiv
_atom_site_adp_type
_atom_site_occupancy
_atom_site_site_symmetry_order
_atom_site_calc_flag
_atom_site_refinement_flags_posn
_atom_site_refinement_flags_adp
O1 O 0.49994(7) 0.70460(17) 0.50998(5) 0.0519(4) Uani 1 1 d . .
N2 N 0.70786(8) 1.00866(19) 0.49398(5) 0.0407(4) Uani 1 1 d . .
N3 N 0.66208(8) 0.79197(17) 0.44400(5) 0.0361(4) Uani 1 1 d . .
C4 C 0.61353(10) 0.6623(2) 0.42605(7) 0.0400(4) Uani 1 1 d . .
C5 C 0.74842(10) 0.9885(2) 0.46084(6) 0.0376(4) Uani 1 1 d . .
C6 C 0.57845(10) 0.9146(2) 0.54569(7) 0.0401(5) Uani 1 1 d . .
C7 C 0.62503(10) 0.5605(2) 0.38578(7) 0.0410(5) Uani 1 1 d . .
C8 C 0.60406(12) 1.0332(2) 0.58122(7) 0.0494(5) Uani 1 1 d . .
H8 H 0.6458 1.0965 0.5819 0.059 Uiso 1 1 calc R U
C9 C 0.60111(10) 0.8517(2) 0.50522(6) 0.0374(4) Uani 1 1 d . .
C10 C 0.64237(12) 0.3579(3) 0.31028(7) 0.0485(5) Uani 1 1 d . .
C11 C 0.65758(10) 0.8910(2) 0.48344(6) 0.0360(4) Uani 1 1 d . .
C12 C 0.51655(11) 0.8207(2) 0.54684(7) 0.0444(5) Uani 1 1 d . .
C13 C 0.55290(10) 0.7269(2) 0.48577(7) 0.0428(5) Uani 1 1 d . .
C14 C 0.72205(9) 0.8560(2) 0.42915(6) 0.0367(4) Uani 1 1 d . .
C15 C 0.67883(11) 0.3246(3) 0.35834(7) 0.0522(5) Uani 1 1 d . .
H15 H 0.7096 0.2327 0.3658 0.063 Uiso 1 1 calc R U
C16 C 0.80940(10) 1.0805(2) 0.45662(7) 0.0457(5) Uani 1 1 d . .
H16 H 0.8272 1.1694 0.477 0.055 Uiso 1 1 calc R U
C17 C 0.56635(13) 1.0549(3) 0.61534(8) 0.0600(6) Uani 1 1 d . .
H17 H 0.5829 1.1341 0.6393 0.072 Uiso 1 1 calc R U
C18 C 0.81559(11) 0.9043(3) 0.39052(7) 0.0517(5) Uani 1 1 d . .
H18 H 0.8392 0.8779 0.3671 0.062 Uiso 1 1 calc R U
C19 C 0.55820(11) 0.6295(2) 0.44646(7) 0.0465(5) Uani 1 1 d . .
H19 H 0.5245 0.5448 0.4348 0.056 Uiso 1 1 calc R U
C20 C 0.67074(11) 0.4234(3) 0.39528(7) 0.0482(5) Uani 1 1 d . .
H20 H 0.6963 0.3978 0.4271 0.058 Uiso 1 1 calc R U
C21 C 0.75518(11) 0.8117(2) 0.39350(7) 0.0463(5) Uani 1 1 d . .
H21 H 0.7375 0.724 0.3727 0.056 Uiso 1 1 calc R U
C22 C 0.84214(11) 1.0355(3) 0.42141(8) 0.0506(5) Uani 1 1 d . .
H22 H 0.8831 1.0944 0.4182 0.061 Uiso 1 1 calc R U
C23 C 0.50420(14) 0.9615(3) 0.61497(8) 0.0610(6) Uani 1 1 d . .
H23 H 0.4797 0.98 0.6385 0.073 Uiso 1 1 calc R U
C24 C 0.58832(13) 0.5955(3) 0.33830(8) 0.0624(6) Uani 1 1 d . .
H24 H 0.5568 0.6862 0.331 0.075 Uiso 1 1 calc R U
C25 C 0.47788(12) 0.8419(3) 0.58055(8) 0.0565(6) Uani 1 1 d . .
H25 H 0.4362 0.7788 0.5801 0.068 Uiso 1 1 calc R U
C26 C 0.65211(14) 0.2429(3) 0.27036(8) 0.0631(6) Uani 1 1 d . .
C27 C 0.59801(14) 0.4965(3) 0.30129(8) 0.0660(7) Uani 1 1 d . .
H27 H 0.5739 0.5245 0.2695 0.079 Uiso 1 1 calc R U
C28 C 0.62480(16) 0.0705(3) 0.27840(10) 0.0838(8) Uani 1 1 d . .
H28A H 0.6521 0.0314 0.3098 0.126 Uiso 1 1 calc R U
H28B H 0.6325 -0.003 0.2541 0.126 Uiso 1 1 calc R U
H28C H 0.5727 0.0748 0.2763 0.126 Uiso 1 1 calc R U
C29 C 0.60811(18) 0.3021(4) 0.21991(9) 0.0986(10) Uani 1 1 d . .
H29A H 0.556 0.3056 0.2179 0.148 Uiso 1 1 calc R U
H29B H 0.616 0.2275 0.196 0.148 Uiso 1 1 calc R U
H29C H 0.6247 0.4103 0.2143 0.148 Uiso 1 1 calc R U
C30 C 0.73507(16) 0.2341(4) 0.27268(11) 0.1010(10) Uani 1 1 d . .
H30A H 0.7532 0.343 0.2695 0.152 Uiso 1 1 calc R U
H30B H 0.7413 0.1659 0.2469 0.152 Uiso 1 1 calc R U
H30C H 0.7626 0.1881 0.3031 0.152 Uiso 1 1 calc R U

loop_
_atom_site_aniso_label
_atom_site_aniso_U_11
_atom_site_aniso_U_22
_atom_site_aniso_U_33
_atom_site_aniso_U_23
_atom_site_aniso_U_13
_atom_site_aniso_U_12
O1 0.0500(8) 0.0519(9) 0.0616(9) -0.0024(7) 0.0282(7) -0.0100(7)
N2 0.0424(9) 0.0426(9) 0.0392(9) -0.0046(8) 0.0149(7) -0.0069(8)
N3 0.0379(8) 0.0350(8) 0.0369(8) -0.0035(7) 0.0127(6) -0.0043(7)
C4 0.0423(10) 0.0339(10) 0.0426(11) -0.0033(9) 0.0101(8) -0.0032(9)
C5 0.0386(10) 0.0384(10) 0.0369(10) 0.0021(9) 0.0121(8) -0.0013(9)
C6 0.0446(11) 0.0384(10) 0.0408(11) 0.0046(9) 0.0177(8) 0.0038(9)
C7 0.0428(11) 0.0385(11) 0.0411(11) -0.0077(9) 0.0109(8) -0.0071(10)
C8 0.0585(13) 0.0468(12) 0.0468(12) 0.0007(10) 0.0213(10) 0.0017(11)
C9 0.0403(10) 0.0340(10) 0.0400(10) 0.0037(9) 0.0147(8) 0.0019(9)
C10 0.0554(12) 0.0464(12) 0.0452(12) -0.0076(10) 0.0166(9) -0.0071(11)
C11 0.0394(10) 0.0358(10) 0.0334(9) -0.0014(8) 0.0112(7) -0.0004(9)
C12 0.0510(12) 0.0407(11) 0.0465(11) 0.0063(10) 0.0220(9) 0.0050(10)
C13 0.0415(10) 0.0421(11) 0.0482(12) 0.0049(10) 0.0181(9) -0.0006(10)
C14 0.0364(9) 0.0380(10) 0.0364(10) 0.0022(9) 0.0114(7) -0.0002(9)
C15 0.0551(13) 0.0509(13) 0.0511(13) -0.0047(11) 0.0157(10) 0.0087(11)
C16 0.0447(11) 0.0446(11) 0.0486(12) -0.0028(10) 0.0145(9) -0.0071(10)
C17 0.0818(17) 0.0565(14) 0.0501(13) -0.0034(11) 0.0321(12) 0.0040(13)
C18 0.0574(13) 0.0547(13) 0.0520(13) 0.0013(11) 0.0303(10) 0.0024(11)
C19 0.0470(11) 0.0406(11) 0.0522(12) -0.0069(10) 0.0146(9) -0.0107(10)
C20 0.0494(12) 0.0539(13) 0.0393(11) -0.0051(10) 0.0092(9) 0.0029(11)
C21 0.0529(12) 0.0460(12) 0.0439(11) -0.0054(10) 0.0201(9) -0.0024(10)
C22 0.0454(11) 0.0513(13) 0.0606(13) 0.0056(11) 0.0236(10) -0.0034(11)
C23 0.0801(16) 0.0622(15) 0.0547(14) 0.0103(12) 0.0420(12) 0.0145(14)
C24 0.0758(15) 0.0538(13) 0.0505(13) -0.0058(11) 0.0060(11) 0.0183(13)
C25 0.0609(13) 0.0565(13) 0.0634(14) 0.0138(12) 0.0361(11) 0.0058(12)
C26 0.0844(17) 0.0606(15) 0.0516(13) -0.0144(12) 0.0311(12) -0.0085(14)
C27 0.0861(17) 0.0666(15) 0.0376(12) -0.0055(12) 0.0045(11) 0.0114(15)
C28 0.112(2) 0.0643(16) 0.0832(19) -0.0294(15) 0.0416(16) -0.0195(16)
C29 0.156(3) 0.096(2) 0.0482(15) -0.0214(15) 0.0354(17) -0.001(2)
C30 0.106(2) 0.103(2) 0.118(2) -0.037(2) 0.0718(19) -0.0125(19)

loop_
_atom_type_symbol
_atom_type_description
_atom_type_scat_dispersion_real
_atom_type_scat_dispersion_imag
_atom_type_scat_source
C C 0.0033 0.0016 'International Tables Vol C Tables 4.2.6.8 and 6.1.1.4'
H H 0 0 'International Tables Vol C Tables 4.2.6.8 and 6.1.1.4'
N N 0.0061 0.0033 'International Tables Vol C Tables 4.2.6.8 and 6.1.1.4'
O O 0.0106 0.006 'International Tables Vol C Tables 4.2.6.8 and 6.1.1.4'

loop_
_geom_angle_atom_site_label_1
_geom_angle_atom_site_label_2
_geom_angle_atom_site_label_3
_geom_angle
C13 O1 C12 105.10(14)
C11 N2 C5 104.43(14)
C4 N3 C14 131.23(15)
C4 N3 C11 123.28(15)
C14 N3 C11 105.48(14)
C19 C4 N3 119.11(17)
C19 C4 C7 121.69(17)
N3 C4 C7 119.18(16)
N2 C5 C16 127.94(17)
N2 C5 C14 112.17(15)
C16 C5 C14 119.89(16)
C8 C6 C12 118.57(17)
C8 C6 C9 136.28(18)
C12 C6 C9 105.12(17)
C24 C7 C20 118.09(18)
C24 C7 C4 121.28(18)
C20 C7 C4 120.57(17)
C17 C8 C6 118.4(2)
C17 C8 H8 120.8
C6 C8 H8 120.8
C13 C9 C11 118.40(16)
C13 C9 C6 106.51(16)
C11 C9 C6 135.10(17)
C27 C10 C15 116.62(19)
C27 C10 C26 123.25(19)
C15 C10 C26 120.1(2)
N2 C11 C9 129.69(16)
N2 C11 N3 113.49(15)
C9 C11 N3 116.82(16)
C25 C12 O1 125.17(19)
C25 C12 C6 123.6(2)
O1 C12 C6 111.21(15)
C9 C13 O1 112.07(16)
C9 C13 C19 123.96(17)
O1 C13 C19 123.95(17)
C21 C14 N3 133.54(17)
C21 C14 C5 122.02(17)
N3 C14 C5 104.43(14)
C20 C15 C10 121.9(2)
C20 C15 H15 119
C10 C15 H15 119
C22 C16 C5 117.77(18)
C22 C16 H16 121.1
C5 C16 H16 121.1
C8 C17 C23 121.5(2)
C8 C17 H17 119.2
C23 C17 H17 119.2
C21 C18 C22 122.01(18)
C21 C18 H18 119
C22 C18 H18 119
C4 C19 C13 118.36(18)
C4 C19 H19 120.8
C13 C19 H19 120.8
C15 C20 C7 120.82(18)
C15 C20 H20 119.6
C7 C20 H20 119.6
C18 C21 C14 116.65(18)
C18 C21 H21 121.7
C14 C21 H21 121.7
C16 C22 C18 121.66(18)
C16 C22 H22 119.2
C18 C22 H22 119.2
C25 C23 C17 121.42(19)
C25 C23 H23 119.3
C17 C23 H23 119.3
C7 C24 C27 120.5(2)
C7 C24 H24 119.7
C27 C24 H24 119.7
C12 C25 C23 116.4(2)
C12 C25 H25 121.8
C23 C25 H25 121.8
C28 C26 C10 109.20(18)
C28 C26 C29 108.5(2)
C10 C26 C29 112.1(2)
C28 C26 C30 109.1(2)
C10 C26 C30 109.1(2)
C29 C26 C30 108.8(2)
C10 C27 C24 122.0(2)
C10 C27 H27 119
C24 C27 H27 119
C26 C28 H28A 109.5
C26 C28 H28B 109.5
H28A C28 H28B 109.5
C26 C28 H28C 109.5
H28A C28 H28C 109.5
H28B C28 H28C 109.5
C26 C29 H29A 109.5
C26 C29 H29B 109.5
H29A C29 H29B 109.5
C26 C29 H29C 109.5
H29A C29 H29C 109.5
H29B C29 H29C 109.5
C26 C30 H30A 109.5
C26 C30 H30B 109.5
H30A C30 H30B 109.5
C26 C30 H30C 109.5
H30A C30 H30C 109.5
H30B C30 H30C 109.5

loop_
_geom_bond_atom_site_label_1
_geom_bond_atom_site_label_2
_geom_bond_distance
O1 C13 1.374(2)
O1 C12 1.389(2)
N2 C11 1.315(2)
N2 C5 1.386(2)
N3 C4 1.391(2)
N3 C14 1.407(2)
N3 C11 1.413(2)
C4 C19 1.352(2)
C4 C7 1.488(2)
C5 C16 1.397(2)
C5 C14 1.407(2)
C6 C8 1.389(3)
C6 C12 1.394(3)
C6 C9 1.441(2)
C7 C24 1.377(3)
C7 C20 1.383(3)
C8 C17 1.373(3)
C8 H8 0.93
C9 C13 1.368(3)
C9 C11 1.408(2)
C10 C27 1.379(3)
C10 C15 1.388(3)
C10 C26 1.531(3)
C12 C25 1.375(2)
C13 C19 1.407(3)
C14 C21 1.388(2)
C15 C20 1.375(3)
C15 H15 0.93
C16 C22 1.373(3)
C16 H16 0.93
C17 C23 1.385(3)
C17 H17 0.93
C18 C21 1.380(3)
C18 C22 1.387(3)
C18 H18 0.93
C19 H19 0.93
C20 H20 0.93
C21 H21 0.93
C22 H22 0.93
C23 C25 1.376(3)
C23 H23 0.93
C24 C27 1.387(3)
C24 H24 0.93
C25 H25 0.93
C26 C28 1.529(3)
C26 C29 1.533(3)
C26 C30 1.536(3)
C27 H27 0.93
C28 H28A 0.96
C28 H28B 0.96
C28 H28C 0.96
C29 H29A 0.96
C29 H29B 0.96
C29 H29C 0.96
C30 H30A 0.96
C30 H30B 0.96
C30 H30C 0.96

loop_
_geom_torsion_atom_site_label_1
_geom_torsion_atom_site_label_2
_geom_torsion_atom_site_label_3
_geom_torsion_atom_site_label_4
_geom_torsion
C14 N3 C4 C19 -177.80(17)
C11 N3 C4 C19 1.1(3)
C14 N3 C4 C7 3.8(3)
C11 N3 C4 C7 -177.24(16)
C11 N2 C5 C16 -179.04(18)
C11 N2 C5 C14 0.3(2)
C19 C4 C7 C24 87.7(3)
N3 C4 C7 C24 -94.0(2)
C19 C4 C7 C20 -89.6(2)
N3 C4 C7 C20 88.8(2)
C12 C6 C8 C17 -1.2(3)
C9 C6 C8 C17 -178.6(2)
C8 C6 C9 C13 177.0(2)
C12 C6 C9 C13 -0.6(2)
C8 C6 C9 C11 -3.6(4)
C12 C6 C9 C11 178.8(2)
C5 N2 C11 C9 -179.99(18)
C5 N2 C11 N3 -0.5(2)
C13 C9 C11 N2 176.72(18)
C6 C9 C11 N2 -2.6(3)
C13 C9 C11 N3 -2.8(2)
C6 C9 C11 N3 177.91(19)
C4 N3 C11 N2 -178.76(15)
C14 N3 C11 N2 0.42(19)
C4 N3 C11 C9 0.8(2)
C14 N3 C11 C9 -179.99(15)
C13 O1 C12 C25 -179.5(2)
C13 O1 C12 C6 0.3(2)
C8 C6 C12 C25 1.8(3)
C9 C6 C12 C25 179.93(19)
C8 C6 C12 O1 -177.93(16)
C9 C6 C12 O1 0.2(2)
C11 C9 C13 O1 -178.70(15)
C6 C9 C13 O1 0.8(2)
C11 C9 C13 C19 3.0(3)
C6 C9 C13 C19 -177.51(18)
C12 O1 C13 C9 -0.7(2)
C12 O1 C13 C19 177.62(19)
C4 N3 C14 C21 -2.5(3)
C11 N3 C14 C21 178.5(2)
C4 N3 C14 C5 178.91(16)
C11 N3 C14 C5 -0.18(18)
N2 C5 C14 C21 -178.93(17)
C16 C5 C14 C21 0.5(3)
N2 C5 C14 N3 -0.1(2)
C16 C5 C14 N3 179.35(15)
C27 C10 C15 C20 0.6(3)
C26 C10 C15 C20 -179.1(2)
N2 C5 C16 C22 178.54(18)
C14 C5 C16 C22 -0.8(3)
C6 C8 C17 C23 0.1(3)
N3 C4 C19 C13 -1.1(3)
C7 C4 C19 C13 177.26(18)
C9 C13 C19 C4 -1.0(3)
O1 C13 C19 C4 -179.10(17)
C10 C15 C20 C7 0.5(3)
C24 C7 C20 C15 -0.4(3)
C4 C7 C20 C15 176.94(19)
C22 C18 C21 C14 -0.1(3)
N3 C14 C21 C18 -178.48(18)
C5 C14 C21 C18 0.0(3)
C5 C16 C22 C18 0.7(3)
C21 C18 C22 C16 -0.2(3)
C8 C17 C23 C25 0.5(3)
C20 C7 C24 C27 -0.8(3)
C4 C7 C24 C27 -178.1(2)
O1 C12 C25 C23 178.54(18)
C6 C12 C25 C23 -1.2(3)
C17 C23 C25 C12 0.0(3)
C27 C10 C26 C28 -119.2(2)
C15 C10 C26 C28 60.4(3)
C27 C10 C26 C29 1.0(3)
C15 C10 C26 C29 -179.3(2)
C27 C10 C26 C30 121.6(3)
C15 C10 C26 C30 -58.7(3)
C15 C10 C27 C24 -1.8(3)
C26 C10 C27 C24 177.8(2)
C7 C24 C27 C10 2.0(4)
